data_7221816
loop_
_publ_author_name
'Romero-Morcillo, Tania'
'Valverde-Mu\~noz, Francisco J.'
'Mu\~noz, M. Carmen'
'Herrera, Juan Manuel'
'Colacio, Enrique'
'Real, Jos\'e A.'

_publ_section_title
;
 Two-step spin crossover behaviour in the chiral one-dimensional
 coordination polymer [Fe(HAT)(NCS)2]\\infty
;
_journal_issue 85
_journal_name_full 'RSC Adv.'
_journal_page_first 69782
_journal_paper_doi 10.1039/C5RA13491A
_journal_volume 5
_journal_year 2015
_chemical_formula_sum 'C15.5 H12 Fe N8 O1.5 S2'
_chemical_formula_weight 454.30
_chemical_name_systematic
;
 ?
;
_space_group_IT_number 78
_symmetry_cell_setting tetragonal
_symmetry_space_group_name_Hall 'P 4cw'
_symmetry_space_group_name_H-M 'P 43'
_atom_sites_solution_hydrogens geom
_atom_sites_solution_primary direct
_atom_sites_solution_secondary difmap
_audit_creation_method SHELXL-97
_audit_update_record
;
2015-04-16 deposited with the CCDC.
2015-08-10 downloaded from the CCDC.
;
_cell_angle_alpha 90.00
_cell_angle_beta 90.00
_cell_angle_gamma 90.00
_cell_formula_units_Z 4
_cell_length_a 8.5067(4)
_cell_length_b 8.5067(4)
_cell_length_c 26.288(2)
_cell_measurement_reflns_used 3520
_cell_measurement_temperature 120(1)
_cell_measurement_theta_max 29.01
_cell_measurement_theta_min 3.34
_cell_volume 1902.30(19)
_computing_cell_refinement 'HKL DENZO'
_computing_data_collection COLLECT
_computing_data_reduction 'HKL DENZO and SCALEPACK'
_computing_structure_refinement 'SHELXL-97 (Sheldrick, 2008)'
_computing_structure_solution SHELXS-97
_diffrn_ambient_temperature 120(1)
_diffrn_measured_fraction_theta_full 0.992
_diffrn_measured_fraction_theta_max 0.871
_diffrn_radiation_monochromator graphite
_diffrn_radiation_source 'fine-focus sealed tube'
_diffrn_radiation_type MoK\a
_diffrn_radiation_wavelength 0.71073
_diffrn_reflns_av_R_equivalents 0.0357
_diffrn_reflns_av_sigmaI/netI 0.0682
_diffrn_reflns_limit_h_max 8
_diffrn_reflns_limit_h_min -11
_diffrn_reflns_limit_k_max 11
_diffrn_reflns_limit_k_min -11
_diffrn_reflns_limit_l_max 30
_diffrn_reflns_limit_l_min -35
_diffrn_reflns_number 5708
_diffrn_reflns_theta_full 25.00
_diffrn_reflns_theta_max 29.01
_diffrn_reflns_theta_min 3.34
_exptl_absorpt_coefficient_mu 1.040
_exptl_absorpt_correction_T_max 0.9402
_exptl_absorpt_correction_T_min 0.8596
_exptl_absorpt_correction_type empirical
_exptl_absorpt_process_details 'Empirical absorption correction:XABS2'
_exptl_crystal_colour black
_exptl_crystal_density_diffrn 1.586
_exptl_crystal_density_method 'not measured'
_exptl_crystal_description prismatic
_exptl_crystal_F_000 924
_exptl_crystal_size_max 0.15
_exptl_crystal_size_mid 0.06
_exptl_crystal_size_min 0.06
_refine_diff_density_max 1.171
_refine_diff_density_min -0.784
_refine_diff_density_rms 0.109
_refine_ls_abs_structure_details 'Flack H D (1983), Acta Cryst. A39, 876-881'
_refine_ls_abs_structure_Flack 0.02(4)
_refine_ls_extinction_method none
_refine_ls_goodness_of_fit_ref 0.942
_refine_ls_hydrogen_treatment mixed
_refine_ls_matrix_type full
_refine_ls_number_parameters 271
_refine_ls_number_reflns 3520
_refine_ls_number_restraints 1
_refine_ls_restrained_S_all 0.942
_refine_ls_R_factor_all 0.0753
_refine_ls_R_factor_gt 0.0645
_refine_ls_shift/su_max 0.041
_refine_ls_shift/su_mean 0.023
_refine_ls_structure_factor_coef Fsqd
_refine_ls_weighting_details 'calc w=1/[\s^2^(Fo^2^)+(0.1689P)^2^+16.9868P] where P=(Fo^2^+2Fc^2^)/3'
_refine_ls_weighting_scheme calc
_refine_ls_wR_factor_gt 0.1685
_refine_ls_wR_factor_ref 0.1849
_reflns_number_gt 3062
_reflns_number_total 3520
_reflns_threshold_expression >2sigma(I)
_cod_data_source_file c5ra13491a2.cif
_cod_data_source_block shelxl
_cod_original_cell_volume 1902.3(2)
_cod_original_sg_symbol_H-M P43
_cod_original_formula_sum 'C15.50 H12 Fe N8 O1.5 S2'
_cod_database_code 7221816

loop_
_symmetry_equiv_pos_as_xyz
'x, y, z'
'-x, -y, z+1/2'
'-y, x, z+3/4'
'y, -x, z+1/4'

loop_
_atom_site_label
_atom_site_type_symbol
_atom_site_fract_x
_atom_site_fract_y
_atom_site_fract_z
_atom_site_U_iso_or_equiv
_atom_site_adp_type
_atom_site_occupancy
_atom_site_symmetry_multiplicity
_atom_site_calc_flag
_atom_site_refinement_flags
Fe Fe 0.09277(10) 0.91870(10) 0.93939(4) 0.0213(2) Uani 1 1 d .
S1 S 0.5896(3) 1.1200(5) 0.9833(3) 0.152(3) Uani 1 1 d .
S2 S 0.3104(8) 0.4264(5) 0.8962(4) 0.090(3) Uani 0.50 1 d P
S2A S 0.3406(4) 0.4241(4) 0.9399(2) 0.0403(9) Uani 0.50 1 d P
N1 N 0.1312(6) 0.9793(6) 0.8672(2) 0.0230(11) Uani 1 1 d .
N2 N -0.1180(6) 0.8564(6) 0.9119(2) 0.0224(11) Uani 1 1 d .
N3 N 0.0022(6) 1.1302(5) 0.9576(2) 0.0192(10) Uani 1 1 d .
N4 N 0.0452(6) 0.8710(6) 1.0115(2) 0.0242(11) Uani 1 1 d .
N5 N 0.3000(6) 0.9951(7) 0.9587(2) 0.0290(12) Uani 1 1 d .
N6 N 0.1753(7) 0.7090(7) 0.9281(2) 0.0300(13) Uani 1 1 d .
N7 N -0.3988(6) 0.7954(7) 0.8572(2) 0.0299(12) Uani 1 1 d .
N8 N -0.4060(6) 0.8776(7) 0.7513(2) 0.0277(12) Uani 1 1 d .
C1 C 0.2558(7) 1.0383(7) 0.8438(3) 0.0255(13) Uani 1 1 d .
H1 H 0.3459 1.0594 0.8626 0.031 Uiso 1 1 calc R
C2 C 0.0050(7) 0.9512(7) 0.8374(2) 0.0187(11) Uani 1 1 d .
C3 C -0.1334(6) 0.8872(6) 0.8616(2) 0.0183(11) Uani 1 1 d .
C4 C -0.2705(7) 0.8606(7) 0.8343(3) 0.0249(13) Uani 1 1 d .
C5 C -0.2751(7) 0.8996(7) 0.7797(3) 0.0215(12) Uani 1 1 d .
C6 C -0.3812(8) 0.7639(9) 0.9059(3) 0.0321(15) Uani 1 1 d .
H6 H -0.4663 0.7188 0.9226 0.039 Uiso 1 1 calc R
C7 C -0.2444(7) 0.7927(7) 0.9351(3) 0.0266(13) Uani 1 1 d .
H7 H -0.2417 0.7682 0.9695 0.032 Uiso 1 1 calc R
C8 C -0.3958(7) 0.9176(8) 0.7035(3) 0.0289(14) Uani 1 1 d .
H8 H -0.4839 0.9038 0.6831 0.035 Uiso 1 1 calc R
C9 C -0.0191(7) 1.2583(7) 0.9308(3) 0.0282(15) Uani 1 1 d .
H9 H 0.0076 1.2591 0.8965 0.034 Uiso 1 1 calc R
C10 C -0.0385(6) 1.1369(7) 1.0069(3) 0.0195(11) Uani 1 1 d .
C11 C -0.0145(7) 0.9978(7) 1.0358(3) 0.0205(12) Uani 1 1 d .
C12 C 0.0704(7) 0.7443(7) 1.0404(3) 0.0248(13) Uani 1 1 d .
H12 H 0.1099 0.6536 1.0253 0.030 Uiso 1 1 calc R
C13 C 0.4165(9) 1.0466(10) 0.9683(4) 0.051(2) Uani 1 1 d .
C14 C 0.2382(10) 0.5924(10) 0.9258(6) 0.072(4) Uani 1 1 d .
O1 O -0.7047(7) 0.6991(8) 0.8000(3) 0.0535(16) Uani 1 1 d .
C15 C -0.676(3) 0.535(2) 0.7911(9) 0.148(9) Uani 1 1 d .
C16 C -0.327(3) 1.290(2) 0.8381(11) 0.075(8) Uani 0.50 1 d P
O2 O -0.403(3) 1.274(7) 0.779(2) 0.31(3) Uani 0.50 1 d P

loop_
_atom_site_aniso_label
_atom_site_aniso_U_11
_atom_site_aniso_U_22
_atom_site_aniso_U_33
_atom_site_aniso_U_23
_atom_site_aniso_U_13
_atom_site_aniso_U_12
Fe 0.0215(4) 0.0192(4) 0.0233(4) -0.0018(4) 0.0027(4) -0.0033(3)
S1 0.0328(13) 0.093(3) 0.329(8) -0.087(4) -0.055(3) 0.0054(15)
S2 0.067(4) 0.026(2) 0.177(9) -0.011(3) 0.061(5) 0.003(2)
S2A 0.0332(17) 0.0222(16) 0.065(3) -0.004(2) 0.007(2) 0.0041(12)
N1 0.017(2) 0.020(2) 0.031(3) -0.006(2) 0.000(2) -0.0018(19)
N2 0.020(2) 0.018(2) 0.029(3) -0.001(2) 0.004(2) -0.0028(19)
N3 0.022(2) 0.012(2) 0.023(3) -0.0009(18) -0.001(2) -0.0058(17)
N4 0.020(2) 0.017(2) 0.035(3) -0.003(2) -0.002(2) 0.000(2)
N5 0.024(3) 0.026(3) 0.037(3) -0.003(2) -0.005(2) -0.001(2)
N6 0.032(3) 0.029(3) 0.029(4) 0.000(2) 0.011(2) 0.001(2)
N7 0.022(2) 0.034(3) 0.034(3) -0.005(2) 0.008(2) -0.007(2)
N8 0.019(2) 0.032(3) 0.032(3) -0.002(2) -0.004(2) 0.002(2)
C1 0.019(3) 0.023(3) 0.034(4) -0.002(3) 0.001(3) -0.002(2)
C2 0.013(2) 0.019(3) 0.023(3) -0.005(2) 0.005(2) -0.002(2)
C3 0.015(2) 0.019(3) 0.021(3) 0.000(2) 0.004(2) -0.001(2)
C4 0.022(3) 0.020(3) 0.033(4) -0.005(3) 0.003(2) 0.000(2)
C5 0.019(3) 0.017(2) 0.028(3) -0.002(2) 0.001(2) -0.003(2)
C6 0.024(3) 0.040(4) 0.032(4) -0.002(3) 0.009(3) -0.011(3)
C7 0.023(3) 0.027(3) 0.030(4) -0.004(3) 0.011(3) -0.004(2)
C8 0.018(3) 0.035(3) 0.034(4) -0.002(3) -0.006(2) -0.001(2)
C9 0.024(3) 0.026(3) 0.035(4) 0.000(3) -0.001(3) -0.004(2)
C10 0.017(2) 0.014(2) 0.027(3) 0.000(2) -0.001(2) -0.002(2)
C11 0.015(2) 0.017(3) 0.029(4) -0.005(2) -0.004(2) 0.001(2)
C12 0.024(3) 0.013(2) 0.038(4) -0.001(2) -0.003(3) 0.001(2)
C13 0.027(4) 0.044(4) 0.082(7) -0.021(4) -0.010(4) 0.003(3)
C14 0.036(4) 0.028(4) 0.154(14) -0.011(5) 0.037(6) -0.016(3)
O1 0.047(3) 0.062(4) 0.051(4) -0.006(3) -0.010(3) -0.004(3)
C15 0.22(2) 0.079(10) 0.149(18) 0.026(11) -0.107(18) 0.002(12)
C16 0.080(15) 0.033(8) 0.11(2) -0.008(10) -0.066(14) -0.010(9)
O2 0.049(13) 0.37(6) 0.52(8) -0.23(6) 0.07(3) -0.07(2)

loop_
_atom_type_symbol
_atom_type_description
_atom_type_scat_dispersion_real
_atom_type_scat_dispersion_imag
_atom_type_scat_source
C C 0.0033 0.0016 'International Tables Vol C Tables 4.2.6.8 and 6.1.1.4'
H H 0.0000 0.0000 'International Tables Vol C Tables 4.2.6.8 and 6.1.1.4'
N N 0.0061 0.0033 'International Tables Vol C Tables 4.2.6.8 and 6.1.1.4'
S S 0.1246 0.1234 'International Tables Vol C Tables 4.2.6.8 and 6.1.1.4'
Fe Fe 0.3463 0.8444 'International Tables Vol C Tables 4.2.6.8 and 6.1.1.4'
O O 0.0106 0.0060 'International Tables Vol C Tables 4.2.6.8 and 6.1.1.4'

loop_
_geom_angle_atom_site_label_1
_geom_angle_atom_site_label_2
_geom_angle_atom_site_label_3
_geom_angle
_geom_angle_site_symmetry_1
_geom_angle_site_symmetry_3
N1 Fe N2 82.6(2) . .
N1 Fe N3 93.3(2) . .
N1 Fe N4 176.2(2) . .
N5 Fe N1 90.8(2) . .
N6 Fe N1 91.9(2) . .
N3 Fe N2 88.9(2) . .
N4 Fe N2 96.2(2) . .
N5 Fe N2 173.0(3) . .
N6 Fe N2 91.4(2) . .
N4 Fe N3 83.0(2) . .
N5 Fe N3 89.2(2) . .
N6 Fe N3 174.8(2) . .
N5 Fe N4 90.2(2) . .
N6 Fe N4 91.8(2) . .
N6 Fe N5 91.1(3) . .
C1 N1 C2 115.6(6) . .
C1 N1 Fe 132.2(5) . .
C2 N1 Fe 112.1(4) . .
C7 N2 C3 116.2(6) . .
C7 N2 Fe 130.9(5) . .
C3 N2 Fe 112.8(4) . .
C9 N3 C10 116.7(5) . .
C9 N3 Fe 131.9(5) . .
C10 N3 Fe 111.4(4) . .
C12 N4 C11 115.8(6) . .
C12 N4 Fe 132.6(5) . .
C11 N4 Fe 111.4(5) . .
C13 N5 Fe 175.9(7) . .
C14 N6 Fe 171.1(8) . .
C6 N7 C4 114.8(6) . .
C8 N8 C5 116.1(6) . .
N1 C1 C12 121.9(6) . 3_664
N1 C1 H1 119.1 . .
C12 C1 H1 119.1 3_664 .
N1 C2 C11 123.0(5) . 3_664
N1 C2 C3 117.2(6) . .
C11 C2 C3 119.8(5) 3_664 .
N2 C3 C4 123.7(5) . .
N2 C3 C2 115.2(5) . .
C4 C3 C2 121.1(6) . .
N7 C4 C3 120.7(6) . .
N7 C4 C5 120.0(6) . .
C3 C4 C5 119.4(5) . .
N8 C5 C10 120.0(6) . 3_664
N8 C5 C4 121.9(6) . .
C10 C5 C4 118.1(6) 3_664 .
N7 C6 C7 125.9(6) . .
N7 C6 H6 117.1 . .
C7 C6 H6 117.1 . .
N2 C7 C6 118.6(7) . .
N2 C7 H7 120.7 . .
C6 C7 H7 120.7 . .
N8 C8 C9 124.0(6) . 3_664
N8 C8 H8 118.0 . .
C9 C8 H8 118.0 3_664 .
N3 C9 C8 120.7(7) . 4_465
N3 C9 H9 119.6 . .
C8 C9 H9 119.6 4_465 .
N3 C10 C11 116.3(5) . .
N3 C10 C5 122.5(6) . 4_465
C11 C10 C5 121.2(6) . 4_465
N4 C11 C10 117.8(6) . .
N4 C11 C2 121.7(6) . 4_465
C10 C11 C2 120.4(5) . 4_465
N4 C12 C1 121.9(6) . 4_465
N4 C12 H12 119.1 . .
C1 C12 H12 119.1 4_465 .
N5 C13 S1 178.8(11) . .
N6 C14 S2 155.8(14) . .
N6 C14 S2A 164.2(13) . .
S2 C14 S2A 39.9(4) . .

loop_
_geom_bond_atom_site_label_1
_geom_bond_atom_site_label_2
_geom_bond_distance
_geom_bond_site_symmetry_2
Fe N1 1.993(6) .
Fe N2 2.005(5) .
Fe N3 2.015(5) .
Fe N4 1.980(6) .
Fe N5 1.946(5) .
Fe N6 1.940(6) .
S1 C13 1.647(8) .
S2 C14 1.725(11) .
S2A C14 1.716(10) .
N1 C1 1.324(8) .
N1 C2 1.351(8) .
N2 C7 1.350(8) .
N2 C3 1.352(8) .
N3 C9 1.311(8) .
N3 C10 1.344(8) .
N4 C12 1.336(8) .
N4 C11 1.353(8) .
N5 C13 1.112(10) .
N6 C14 1.129(11) .
N7 C6 1.316(10) .
N7 C4 1.365(8) .
N8 C8 1.306(10) .
N8 C5 1.353(8) .
C1 C12 1.431(10) 3_664
C1 H1 0.9300 .
C2 C11 1.387(9) 3_664
C2 C3 1.446(8) .
C3 C4 1.389(9) .
C4 C5 1.474(9) .
C5 C10 1.421(8) 3_664
C6 C7 1.415(10) .
C6 H6 0.9300 .
C7 H7 0.9300 .
C8 C9 1.419(9) 3_664
C8 H8 0.9300 .
C9 C8 1.419(9) 4_465
C9 H9 0.9300 .
C10 C11 1.420(8) .
C10 C5 1.421(8) 4_465
C11 C2 1.387(9) 4_465
C12 C1 1.431(10) 4_465
C12 H12 0.9300 .
O1 C15 1.44(2) .
C16 O2 1.68(6) .
